data_7719894
loop_
_publ_author_name
'Wang, Guanqi'
'Philouze, Christian'
'Berthiol, Florian'
'Moreau, Yohann'
'Jarjayes, Olivier'
'Thomas, Fabrice'

_publ_section_title
;
 Defining the oxidation site in Cu(II) and Ni(II) Complexes of ligands
 combining amido, phenolato and pyridine donors
;
_journal_name_full 'Dalton Transactions'
_journal_paper_doi 10.1039/D5DT02056E
_journal_year 2025
_chemical_formula_moiety 'C27 H29 N3 Ni O2, 0.714(H2 O)'
_chemical_formula_sum 'C27 H30.43 N3 Ni O2.71'
_chemical_formula_weight 499.10
_space_group_crystal_system orthorhombic
_space_group_IT_number 61
_space_group_name_Hall '-P 2ac 2ab'
_space_group_name_H-M_alt 'P b c a'
_atom_sites_solution_hydrogens mixed
_atom_sites_solution_primary heavy
_audit_creation_date 2024-06-13
_audit_creation_method
;
Olex2 1.5
(compiled 2023.08.24 svn.re1ec141 for OlexSys, GUI svn.r6817)
;
_audit_update_record
;
2024-06-13 deposited with the CCDC.	2025-11-04 downloaded from the CCDC.
;
_cell_angle_alpha 90
_cell_angle_beta 90
_cell_angle_gamma 90
_cell_formula_units_Z 8
_cell_length_a 17.993(4)
_cell_length_b 8.1705(16)
_cell_length_c 32.710(7)
_cell_measurement_reflns_used 42393
_cell_measurement_temperature 216
_cell_measurement_theta_max 25.000
_cell_measurement_theta_min 2.584
_cell_volume 4808.8(18)
_computing_cell_refinement EvalCCD
_computing_data_collection Collect
_computing_data_reduction EvalCCD
_computing_molecular_graphics 'Olex2 1.5 (Dolomanov et al., 2009)'
_computing_publication_material 'Olex2 1.5 (Dolomanov et al., 2009)'
_computing_structure_refinement 'SHELXL 2019/3 (Sheldrick, 2015)'
_computing_structure_solution 'XS  (Sheldrick, 2008)'
_diffrn_ambient_temperature 216
_diffrn_detector 'CCD area detector'
_diffrn_detector_type 'APEX II'
_diffrn_measured_fraction_theta_full 0.997
_diffrn_measured_fraction_theta_max 0.997
_diffrn_measurement_device '\k-geometry 4 circles diffractometer'
_diffrn_measurement_device_type Incoatec-Bruker-AXS-enraf-noniusKappaAPEXII
_diffrn_measurement_method '\f and \w scans'
_diffrn_radiation_collimation 'Montel optic'
_diffrn_radiation_detector CCD
_diffrn_radiation_monochromator 'Multilayer mirrors'
_diffrn_radiation_probe x-ray
_diffrn_radiation_type MoK\a
_diffrn_radiation_wavelength 0.71073
_diffrn_reflns_av_R_equivalents 0.1507
_diffrn_reflns_av_unetI/netI 0.0770
_diffrn_reflns_Laue_measured_fraction_full 0.997
_diffrn_reflns_Laue_measured_fraction_max 0.997
_diffrn_reflns_limit_h_max 21
_diffrn_reflns_limit_h_min -21
_diffrn_reflns_limit_k_max 9
_diffrn_reflns_limit_k_min -9
_diffrn_reflns_limit_l_max 38
_diffrn_reflns_limit_l_min -37
_diffrn_reflns_number 42375
_diffrn_reflns_point_group_measured_fraction_full 0.997
_diffrn_reflns_point_group_measured_fraction_max 0.997
_diffrn_reflns_theta_full 25.000
_diffrn_reflns_theta_max 25.000
_diffrn_reflns_theta_min 2.584
_diffrn_source 'Incoatec ISG250'
_diffrn_source_target Mo
_diffrn_source_type 'Microfocus sealed tube'
_exptl_absorpt_coefficient_mu 0.840
_exptl_absorpt_correction_T_max 1
_exptl_absorpt_correction_T_min 0.102848
_exptl_absorpt_correction_type multi-scan
_exptl_absorpt_process_details
;
SADABS-2004/1 (Bruker,2004) was used for absorption correction.
R(int) was 0.2066 before and 0.1217 after correction.
The Ratio of minimum to maximum transmission is 0.1028.
The \l/2 correction factor is 0.0015.
;
_exptl_crystal_colour red
_exptl_crystal_colour_primary red
_exptl_crystal_density_diffrn 1.379
_exptl_crystal_description needle
_exptl_crystal_F_000 2105
_exptl_crystal_size_max 0.24
_exptl_crystal_size_mid 0.1
_exptl_crystal_size_min 0.09
_refine_diff_density_max 0.899
_refine_diff_density_min -0.679
_refine_diff_density_rms 0.136
_refine_ls_extinction_method none
_refine_ls_goodness_of_fit_ref 1.225
_refine_ls_hydrogen_treatment constr
_refine_ls_matrix_type full
_refine_ls_number_parameters 317
_refine_ls_number_reflns 4224
_refine_ls_number_restraints 0
_refine_ls_restrained_S_all 1.225
_refine_ls_R_factor_all 0.1438
_refine_ls_R_factor_gt 0.0986
_refine_ls_shift/su_max 0.000
_refine_ls_shift/su_mean 0.000
_refine_ls_structure_factor_coef Fsqd
_refine_ls_weighting_details 'w=1/[\s^2^(Fo^2^)+(0.0601P)^2^+44.1209P] where P=(Fo^2^+2Fc^2^)/3'
_refine_ls_weighting_scheme calc
_refine_ls_wR_factor_gt 0.2290
_refine_ls_wR_factor_ref 0.2532
_reflns_Friedel_coverage 0.000
_reflns_number_gt 2859
_reflns_number_total 4224
_reflns_threshold_expression 'I > 2\s(I)'
_cod_data_source_file d5dt02056e2.cif
_cod_data_source_block sad2_CCDC1
_cod_original_cell_volume 4808.7(17)
_cod_database_code 7719894
_shelx_shelxl_version_number 2019/3
_shelx_space_group_comment
;
The symmetry employed for this shelxl refinement is uniquely defined
by the following loop, which should always be used as a source of
symmetry information in preference to the above space-group names.
They are only intended as comments.
;
_shelx_estimated_absorpt_t_max 0.928
_shelx_estimated_absorpt_t_min 0.824
_olex2_refinement_description
;
1. Fixed Uiso
 At 1.2 times of:
  All C(H) groups
 At 1.5 times of:
  All C(H,H,H) groups, All O(H,H) groups
2. Others
 Sof(O3)=Sof(H3A)=Sof(H3B)=FVAR(1)
3.a Free rotating group:
 O3(H3A,H3B)
3.b Aromatic/amide H refined with riding coordinates:
 C3(H3), C19(H19), C16(H16), C12(H12), C18(H18), C5(H5), C17(H17), C14(H14),
 C11(H11), C10(H10), C9(H9)
3.c Idealised Me refined as rotating group:
 C23(H23A,H23B,H23C), C21(H21A,H21B,H21C), C22(H22A,H22B,H22C), C25(H25A,H25B,
 H25C), C27(H27A,H27B,H27C), C26(H26A,H26B,H26C)
;
_olex2_submission_special_instructions 'No special instructions were received'

loop_
_space_group_symop_operation_xyz
'x, y, z'
'-x+1/2, -y, z+1/2'
'x+1/2, -y+1/2, -z'
'-x, y+1/2, -z+1/2'
'-x, -y, -z'
'x-1/2, y, -z-1/2'
'-x-1/2, y-1/2, z'
'x, -y-1/2, z-1/2'

loop_
_atom_site_label
_atom_site_type_symbol
_atom_site_fract_x
_atom_site_fract_y
_atom_site_fract_z
_atom_site_U_iso_or_equiv
_atom_site_adp_type
_atom_site_occupancy
_atom_site_site_symmetry_order
_atom_site_calc_flag
_atom_site_refinement_flags_posn
_atom_site_refinement_flags_adp
_atom_site_refinement_flags_occupancy
_atom_site_disorder_assembly
_atom_site_disorder_group
Ni1 Ni 0.27538(5) 0.73279(12) 0.40100(3) 0.0269(3) Uani 1 1 d . . . . .
N1 N 0.3570(4) 0.7938(8) 0.4318(2) 0.0327(17) Uani 1 1 d . . . . .
O1 O 0.3256(3) 0.6311(7) 0.35987(16) 0.0298(13) Uani 1 1 d . . . . .
C4 C 0.5550(4) 0.5643(10) 0.3511(3) 0.0314(19) Uani 1 1 d . . . . .
N3 N 0.1791(4) 0.6725(8) 0.3809(2) 0.0311(16) Uani 1 1 d . . . . .
O2 O 0.4699(3) 0.7254(9) 0.45825(19) 0.0534(19) Uani 1 1 d . . . . .
C3 C 0.5074(5) 0.5401(9) 0.3177(3) 0.0307(19) Uani 1 1 d . . . . .
H3 H 0.528211 0.502991 0.292993 0.037 Uiso 1 1 calc R U . . .
C1 C 0.4005(4) 0.6182(9) 0.3568(2) 0.0265(18) Uani 1 1 d . . . . .
C2 C 0.4311(4) 0.5678(9) 0.3189(2) 0.0245(17) Uani 1 1 d . . . . .
C19 C 0.1636(5) 0.5675(10) 0.3505(3) 0.034(2) Uani 1 1 d . . . . .
H19 H 0.202451 0.521423 0.335140 0.041 Uiso 1 1 calc R U . . .
C16 C 0.0488(5) 0.6955(11) 0.3957(3) 0.043(2) Uani 1 1 d . . . . .
H16 H 0.010649 0.742655 0.411451 0.052 Uiso 1 1 calc R U . . .
C23 C 0.3409(5) 0.6981(11) 0.2708(3) 0.038(2) Uani 1 1 d . . . . .
H23A H 0.307610 0.722838 0.293312 0.057 Uiso 1 1 calc R U . . .
H23B H 0.312152 0.681437 0.246070 0.057 Uiso 1 1 calc R U . . .
H23C H 0.375033 0.788598 0.266859 0.057 Uiso 1 1 calc R U . . .
C12 C 0.2324(5) 1.0258(10) 0.5002(3) 0.037(2) Uani 1 1 d . . . . .
H12 H 0.180810 1.041898 0.502629 0.045 Uiso 1 1 calc R U . . .
C18 C 0.0895(5) 0.5258(10) 0.3415(3) 0.038(2) Uani 1 1 d . . . . .
H18 H 0.079212 0.453960 0.319804 0.046 Uiso 1 1 calc R U . . .
C15 C 0.1218(4) 0.7313(9) 0.4037(2) 0.0295(18) Uani 1 1 d . . . . .
C13 C 0.2608(5) 0.9265(10) 0.4699(2) 0.0315(19) Uani 1 1 d . . . . .
C7 C 0.4247(4) 0.7259(10) 0.4295(2) 0.0310(19) Uani 1 1 d . . . . .
C5 C 0.5234(5) 0.6224(9) 0.3860(3) 0.0308(19) Uani 1 1 d . . . . .
H5 H 0.554219 0.643634 0.408572 0.037 Uiso 1 1 calc R U . . .
C21 C 0.4326(5) 0.5067(10) 0.2421(3) 0.036(2) Uani 1 1 d . . . . .
H21A H 0.468903 0.593308 0.238451 0.053 Uiso 1 1 calc R U . . .
H21B H 0.400718 0.501273 0.218207 0.053 Uiso 1 1 calc R U . . .
H21C H 0.458096 0.403002 0.245526 0.053 Uiso 1 1 calc R U . . .
C6 C 0.4466(5) 0.6521(9) 0.3898(2) 0.0265(18) Uani 1 1 d . . . . .
C22 C 0.3323(5) 0.3983(11) 0.2858(3) 0.041(2) Uani 1 1 d . . . . .
H22A H 0.360659 0.297250 0.285385 0.061 Uiso 1 1 calc R U . . .
H22B H 0.296568 0.397461 0.263577 0.061 Uiso 1 1 calc R U . . .
H22C H 0.306345 0.407874 0.311632 0.061 Uiso 1 1 calc R U . . .
C20 C 0.3848(4) 0.5428(9) 0.2806(2) 0.0273(18) Uani 1 1 d . . . . .
C8 C 0.3375(5) 0.8989(10) 0.4651(2) 0.032(2) Uani 1 1 d . . . . .
C25 C 0.6713(5) 0.5885(14) 0.3088(3) 0.054(3) Uani 1 1 d . . . . .
H25A H 0.643372 0.546811 0.285637 0.081 Uiso 1 1 calc R U . . .
H25B H 0.722622 0.553447 0.306660 0.081 Uiso 1 1 calc R U . . .
H25C H 0.669126 0.707162 0.308877 0.081 Uiso 1 1 calc R U . . .
C17 C 0.0322(5) 0.5886(12) 0.3641(3) 0.044(2) Uani 1 1 d . . . . .
H17 H -0.017309 0.560042 0.358273 0.053 Uiso 1 1 calc R U . . .
C14 C 0.1484(5) 0.8322(10) 0.4367(3) 0.037(2) Uani 1 1 d . . . . .
H14 H 0.116221 0.887614 0.454645 0.044 Uiso 1 1 calc R U . . .
N2 N 0.2201(3) 0.8405(8) 0.4398(2) 0.0273(15) Uani 1 1 d . . . . .
C24 C 0.6381(4) 0.5235(10) 0.3479(3) 0.033(2) Uani 1 1 d . . . . .
C11 C 0.2803(5) 1.1002(11) 0.5267(3) 0.042(2) Uani 1 1 d . . . . .
H11 H 0.261582 1.166445 0.547790 0.050 Uiso 1 1 calc R U . . .
C10 C 0.3566(5) 1.0789(10) 0.5226(3) 0.042(2) Uani 1 1 d . . . . .
H10 H 0.389076 1.132647 0.540651 0.051 Uiso 1 1 calc R U . . .
C27 C 0.6822(5) 0.5854(15) 0.3840(3) 0.054(3) Uani 1 1 d . . . . .
H27A H 0.675190 0.702575 0.386715 0.080 Uiso 1 1 calc R U . . .
H27B H 0.734496 0.561983 0.379819 0.080 Uiso 1 1 calc R U . . .
H27C H 0.665247 0.531270 0.408719 0.080 Uiso 1 1 calc R U . . .
C26 C 0.6453(5) 0.3319(12) 0.3467(4) 0.060(3) Uani 1 1 d . . . . .
H26A H 0.629372 0.286648 0.372676 0.089 Uiso 1 1 calc R U . . .
H26B H 0.696712 0.302163 0.341725 0.089 Uiso 1 1 calc R U . . .
H26C H 0.614343 0.288746 0.324964 0.089 Uiso 1 1 calc R U . . .
C9 C 0.3854(5) 0.9793(11) 0.4922(3) 0.041(2) Uani 1 1 d . . . . .
H9 H 0.437115 0.965791 0.489712 0.050 Uiso 1 1 calc R U . . .
O3 O 0.4488(7) 0.5980(14) 0.5350(3) 0.070(5) Uani 0.71(2) 1 d G . P . .
H3A H 0.450559 0.504667 0.523496 0.105 Uiso 0.71(2) 1 d G U P . .
H3B H 0.463871 0.670738 0.518307 0.105 Uiso 0.71(2) 1 d G U P . .

loop_
_atom_site_aniso_label
_atom_site_aniso_U_11
_atom_site_aniso_U_22
_atom_site_aniso_U_33
_atom_site_aniso_U_23
_atom_site_aniso_U_13
_atom_site_aniso_U_12
Ni1 0.0284(6) 0.0236(5) 0.0285(6) -0.0003(5) 0.0012(4) 0.0014(4)
N1 0.040(4) 0.034(4) 0.024(4) -0.002(3) -0.004(3) -0.004(3)
O1 0.027(3) 0.032(3) 0.031(3) -0.005(2) 0.001(2) 0.000(2)
C4 0.027(4) 0.029(4) 0.037(5) 0.005(4) -0.003(4) 0.000(4)
N3 0.024(4) 0.034(4) 0.035(4) 0.003(3) 0.000(3) -0.002(3)
O2 0.043(4) 0.080(5) 0.037(4) -0.016(4) -0.014(3) 0.020(4)
C3 0.035(5) 0.023(4) 0.035(5) -0.005(4) 0.004(4) 0.002(4)
C1 0.032(5) 0.018(4) 0.030(5) 0.006(3) 0.002(4) 0.001(3)
C2 0.026(4) 0.013(3) 0.035(5) 0.001(3) 0.004(4) -0.001(3)
C19 0.039(5) 0.025(4) 0.039(5) 0.004(4) -0.008(4) -0.001(4)
C16 0.034(5) 0.041(5) 0.054(6) -0.007(5) -0.006(4) 0.011(4)
C23 0.043(5) 0.039(5) 0.033(5) 0.005(4) -0.009(4) 0.006(4)
C12 0.054(7) 0.026(4) 0.032(5) -0.001(4) 0.012(4) 0.001(4)
C18 0.042(5) 0.030(5) 0.042(6) -0.004(4) -0.009(4) 0.000(4)
C15 0.030(4) 0.022(4) 0.036(5) -0.001(4) -0.005(4) 0.006(3)
C13 0.043(5) 0.022(4) 0.030(5) 0.000(3) 0.006(4) -0.001(4)
C7 0.029(4) 0.029(4) 0.035(5) -0.001(4) -0.001(4) 0.007(4)
C5 0.032(5) 0.024(4) 0.036(5) 0.003(4) -0.007(4) 0.004(4)
C21 0.042(5) 0.030(4) 0.034(5) 0.000(4) -0.001(4) 0.004(4)
C6 0.034(5) 0.018(4) 0.027(4) 0.005(3) -0.003(4) 0.003(3)
C22 0.046(5) 0.037(5) 0.040(5) -0.006(4) 0.002(4) -0.015(4)
C20 0.029(4) 0.025(4) 0.028(4) -0.001(3) 0.004(4) -0.002(3)
C8 0.039(5) 0.031(4) 0.027(5) -0.002(4) 0.003(4) 0.010(4)
C25 0.034(5) 0.073(7) 0.055(7) 0.008(6) -0.001(5) -0.007(5)
C17 0.031(5) 0.043(5) 0.057(6) -0.001(5) -0.004(5) 0.001(4)
C14 0.033(5) 0.026(4) 0.050(6) 0.002(4) 0.010(4) 0.008(4)
N2 0.028(4) 0.023(3) 0.031(4) 0.000(3) 0.000(3) -0.002(3)
C24 0.024(4) 0.029(4) 0.045(5) -0.003(4) 0.000(4) -0.001(4)
C11 0.059(6) 0.036(5) 0.031(5) -0.008(4) 0.008(5) 0.004(5)
C10 0.053(6) 0.026(4) 0.048(6) -0.008(4) 0.005(5) -0.005(4)
C27 0.035(5) 0.083(8) 0.044(6) -0.005(6) -0.001(5) 0.001(5)
C26 0.032(5) 0.042(6) 0.105(9) 0.000(6) 0.003(6) 0.010(5)
C9 0.041(6) 0.042(5) 0.042(6) -0.009(4) 0.002(4) -0.003(4)
O3 0.076(9) 0.060(7) 0.073(9) 0.023(6) 0.002(6) 0.009(7)

loop_
_atom_type_symbol
_atom_type_description
_atom_type_scat_dispersion_real
_atom_type_scat_dispersion_imag
_atom_type_scat_source
C C 0.0033 0.0016 'International Tables Vol C Tables 4.2.6.8 and 6.1.1.4'
H H 0.0000 0.0000 'International Tables Vol C Tables 4.2.6.8 and 6.1.1.4'
N N 0.0061 0.0033 'International Tables Vol C Tables 4.2.6.8 and 6.1.1.4'
Ni Ni 0.3393 1.1124 'International Tables Vol C Tables 4.2.6.8 and 6.1.1.4'
O O 0.0106 0.0060 'International Tables Vol C Tables 4.2.6.8 and 6.1.1.4'

loop_
_geom_angle_atom_site_label_1
_geom_angle_atom_site_label_2
_geom_angle_atom_site_label_3
_geom_angle
_geom_angle_site_symmetry_1
_geom_angle_site_symmetry_3
_geom_angle_publ_flag
N1 Ni1 N3 166.8(3) . . ?
O1 Ni1 N1 97.6(3) . . ?
O1 Ni1 N3 94.4(3) . . ?
O1 Ni1 N2 176.0(3) . . ?
N2 Ni1 N1 85.6(3) . . ?
N2 Ni1 N3 82.6(3) . . ?
C7 N1 Ni1 125.4(6) . . ?
C7 N1 C8 121.0(7) . . ?
C8 N1 Ni1 112.4(6) . . ?
C1 O1 Ni1 125.7(5) . . ?
C3 C4 C24 120.7(8) . . ?
C5 C4 C3 116.6(8) . . ?
C5 C4 C24 122.7(8) . . ?
C19 N3 Ni1 127.3(6) . . ?
C19 N3 C15 118.3(7) . . ?
C15 N3 Ni1 113.9(5) . . ?
C4 C3 H3 118.1 . . ?
C2 C3 C4 123.8(8) . . ?
C2 C3 H3 118.1 . . ?
O1 C1 C2 118.2(7) . . ?
O1 C1 C6 121.5(7) . . ?
C6 C1 C2 120.3(7) . . ?
C3 C2 C1 117.2(7) . . ?
C3 C2 C20 119.7(7) . . ?
C1 C2 C20 123.2(7) . . ?
N3 C19 H19 119.8 . . ?
N3 C19 C18 120.4(8) . . ?
C18 C19 H19 119.8 . . ?
C15 C16 H16 120.6 . . ?
C15 C16 C17 118.8(9) . . ?
C17 C16 H16 120.6 . . ?
H23A C23 H23B 109.5 . . ?
H23A C23 H23C 109.5 . . ?
H23B C23 H23C 109.5 . . ?
C20 C23 H23A 109.5 . . ?
C20 C23 H23B 109.5 . . ?
C20 C23 H23C 109.5 . . ?
C13 C12 H12 120.5 . . ?
C11 C12 H12 120.5 . . ?
C11 C12 C13 118.9(9) . . ?
C19 C18 H18 119.6 . . ?
C17 C18 C19 120.7(9) . . ?
C17 C18 H18 119.6 . . ?
N3 C15 C16 123.2(8) . . ?
N3 C15 C14 111.3(7) . . ?
C16 C15 C14 125.6(8) . . ?
C12 C13 C8 122.5(8) . . ?
C12 C13 N2 127.0(8) . . ?
C8 C13 N2 110.6(7) . . ?
N1 C7 C6 117.4(7) . . ?
O2 C7 N1 123.5(7) . . ?
O2 C7 C6 119.1(7) . . ?
C4 C5 H5 118.5 . . ?
C4 C5 C6 123.0(8) . . ?
C6 C5 H5 118.5 . . ?
H21A C21 H21B 109.5 . . ?
H21A C21 H21C 109.5 . . ?
H21B C21 H21C 109.5 . . ?
C20 C21 H21A 109.5 . . ?
C20 C21 H21B 109.5 . . ?
C20 C21 H21C 109.5 . . ?
C1 C6 C7 127.0(7) . . ?
C1 C6 C5 118.9(8) . . ?
C5 C6 C7 114.1(7) . . ?
H22A C22 H22B 109.5 . . ?
H22A C22 H22C 109.5 . . ?
H22B C22 H22C 109.5 . . ?
C20 C22 H22A 109.5 . . ?
C20 C22 H22B 109.5 . . ?
C20 C22 H22C 109.5 . . ?
C2 C20 C23 110.2(6) . . ?
C2 C20 C21 113.0(7) . . ?
C2 C20 C22 110.6(7) . . ?
C23 C20 C21 105.9(7) . . ?
C22 C20 C23 110.3(7) . . ?
C22 C20 C21 106.6(7) . . ?
C13 C8 N1 114.9(7) . . ?
C9 C8 N1 127.7(8) . . ?
C9 C8 C13 117.4(8) . . ?
H25A C25 H25B 109.5 . . ?
H25A C25 H25C 109.5 . . ?
H25B C25 H25C 109.5 . . ?
C24 C25 H25A 109.5 . . ?
C24 C25 H25B 109.5 . . ?
C24 C25 H25C 109.5 . . ?
C16 C17 H17 120.8 . . ?
C18 C17 C16 118.5(9) . . ?
C18 C17 H17 120.8 . . ?
C15 C14 H14 122.6 . . ?
N2 C14 C15 114.7(8) . . ?
N2 C14 H14 122.6 . . ?
C13 N2 Ni1 116.1(5) . . ?
C14 N2 Ni1 117.4(6) . . ?
C14 N2 C13 126.6(7) . . ?
C4 C24 C26 107.4(7) . . ?
C25 C24 C4 111.5(7) . . ?
C25 C24 C27 109.7(8) . . ?
C25 C24 C26 107.2(8) . . ?
C27 C24 C4 112.7(7) . . ?
C27 C24 C26 108.0(8) . . ?
C12 C11 H11 119.8 . . ?
C12 C11 C10 120.5(8) . . ?
C10 C11 H11 119.8 . . ?
C11 C10 H10 119.6 . . ?
C9 C10 C11 120.8(9) . . ?
C9 C10 H10 119.6 . . ?
C24 C27 H27A 109.5 . . ?
C24 C27 H27B 109.5 . . ?
C24 C27 H27C 109.5 . . ?
H27A C27 H27B 109.5 . . ?
H27A C27 H27C 109.5 . . ?
H27B C27 H27C 109.5 . . ?
C24 C26 H26A 109.5 . . ?
C24 C26 H26B 109.5 . . ?
C24 C26 H26C 109.5 . . ?
H26A C26 H26B 109.5 . . ?
H26A C26 H26C 109.5 . . ?
H26B C26 H26C 109.5 . . ?
C8 C9 H9 120.0 . . ?
C10 C9 C8 119.9(9) . . ?
C10 C9 H9 120.0 . . ?
H3A O3 H3B 109.4 . . ?

loop_
_geom_bond_atom_site_label_1
_geom_bond_atom_site_label_2
_geom_bond_distance
_geom_bond_site_symmetry_2
_geom_bond_publ_flag
Ni1 N1 1.850(7) . ?
Ni1 O1 1.821(5) . ?
Ni1 N3 1.918(7) . ?
Ni1 N2 1.837(6) . ?
N1 C7 1.341(10) . ?
N1 C8 1.431(10) . ?
O1 C1 1.356(9) . ?
C4 C3 1.405(11) . ?
C4 C5 1.359(12) . ?
C4 C24 1.535(11) . ?
N3 C19 1.342(11) . ?
N3 C15 1.359(10) . ?
O2 C7 1.244(9) . ?
C3 H3 0.9400 . ?
C3 C2 1.391(11) . ?
C1 C2 1.418(11) . ?
C1 C6 1.388(11) . ?
C2 C20 1.520(11) . ?
C19 H19 0.9400 . ?
C19 C18 1.407(12) . ?
C16 H16 0.9400 . ?
C16 C15 1.371(12) . ?
C16 C17 1.387(13) . ?
C23 H23A 0.9700 . ?
C23 H23B 0.9700 . ?
C23 H23C 0.9700 . ?
C23 C20 1.528(11) . ?
C12 H12 0.9400 . ?
C12 C13 1.380(11) . ?
C12 C11 1.364(12) . ?
C18 H18 0.9400 . ?
C18 C17 1.367(13) . ?
C15 C14 1.442(12) . ?
C13 C8 1.407(12) . ?
C13 N2 1.412(10) . ?
C7 C6 1.484(11) . ?
C5 H5 0.9400 . ?
C5 C6 1.408(11) . ?
C21 H21A 0.9700 . ?
C21 H21B 0.9700 . ?
C21 H21C 0.9700 . ?
C21 C20 1.554(11) . ?
C22 H22A 0.9700 . ?
C22 H22B 0.9700 . ?
C22 H22C 0.9700 . ?
C22 C20 1.521(11) . ?
C8 C9 1.399(12) . ?
C25 H25A 0.9700 . ?
C25 H25B 0.9700 . ?
C25 H25C 0.9700 . ?
C25 C24 1.510(13) . ?
C17 H17 0.9400 . ?
C14 H14 0.9400 . ?
C14 N2 1.296(10) . ?
C24 C27 1.510(12) . ?
C24 C26 1.571(13) . ?
C11 H11 0.9400 . ?
C11 C10 1.391(13) . ?
C10 H10 0.9400 . ?
C10 C9 1.385(12) . ?
C27 H27A 0.9700 . ?
C27 H27B 0.9700 . ?
C27 H27C 0.9700 . ?
C26 H26A 0.9700 . ?
C26 H26B 0.9700 . ?
C26 H26C 0.9700 . ?
C9 H9 0.9400 . ?
O3 H3A 0.8506 . ?
O3 H3B 0.8504 . ?

loop_
_geom_torsion_atom_site_label_1
_geom_torsion_atom_site_label_2
_geom_torsion_atom_site_label_3
_geom_torsion_atom_site_label_4
_geom_torsion
_geom_torsion_site_symmetry_1
_geom_torsion_site_symmetry_2
_geom_torsion_site_symmetry_3
_geom_torsion_site_symmetry_4
_geom_torsion_publ_flag
Ni1 N1 C7 O2 -153.9(7) . . . . ?
Ni1 N1 C7 C6 27.7(10) . . . . ?
Ni1 N1 C8 C13 4.2(9) . . . . ?
Ni1 N1 C8 C9 -173.8(7) . . . . ?
Ni1 O1 C1 C2 -166.3(5) . . . . ?
Ni1 O1 C1 C6 14.1(10) . . . . ?
Ni1 N3 C19 C18 174.7(6) . . . . ?
Ni1 N3 C15 C16 -176.6(7) . . . . ?
Ni1 N3 C15 C14 2.7(8) . . . . ?
N1 Ni1 O1 C1 -1.4(6) . . . . ?
N1 Ni1 N2 C13 5.9(6) . . . . ?
N1 Ni1 N2 C14 -174.9(6) . . . . ?
N1 C7 C6 C1 -12.7(12) . . . . ?
N1 C7 C6 C5 164.3(7) . . . . ?
N1 C8 C9 C10 179.2(8) . . . . ?
O1 Ni1 N1 C7 -20.3(7) . . . . ?
O1 Ni1 N1 C8 172.2(5) . . . . ?
O1 C1 C2 C3 -173.9(7) . . . . ?
O1 C1 C2 C20 5.9(11) . . . . ?
O1 C1 C6 C7 -8.9(12) . . . . ?
O1 C1 C6 C5 174.3(7) . . . . ?
C4 C3 C2 C1 -2.1(11) . . . . ?
C4 C3 C2 C20 178.1(7) . . . . ?
C4 C5 C6 C1 1.2(12) . . . . ?
C4 C5 C6 C7 -176.0(7) . . . . ?
N3 Ni1 N1 C7 135.0(12) . . . . ?
N3 Ni1 N1 C8 -32.5(16) . . . . ?
N3 Ni1 O1 C1 -175.9(6) . . . . ?
N3 Ni1 N2 C13 179.9(6) . . . . ?
N3 Ni1 N2 C14 -1.0(6) . . . . ?
N3 C19 C18 C17 -1.4(13) . . . . ?
N3 C15 C14 N2 -3.5(10) . . . . ?
O2 C7 C6 C1 168.9(8) . . . . ?
O2 C7 C6 C5 -14.2(11) . . . . ?
C3 C4 C5 C6 2.3(12) . . . . ?
C3 C4 C24 C25 45.9(11) . . . . ?
C3 C4 C24 C27 169.8(8) . . . . ?
C3 C4 C24 C26 -71.4(10) . . . . ?
C3 C2 C20 C23 -125.0(8) . . . . ?
C3 C2 C20 C21 -6.8(10) . . . . ?
C3 C2 C20 C22 112.7(8) . . . . ?
C1 C2 C20 C23 55.2(10) . . . . ?
C1 C2 C20 C21 173.5(7) . . . . ?
C1 C2 C20 C22 -67.0(9) . . . . ?
C2 C1 C6 C7 171.5(7) . . . . ?
C2 C1 C6 C5 -5.3(11) . . . . ?
C19 N3 C15 C16 -3.7(12) . . . . ?
C19 N3 C15 C14 175.6(7) . . . . ?
C19 C18 C17 C16 0.6(14) . . . . ?
C16 C15 C14 N2 175.8(8) . . . . ?
C12 C13 C8 N1 -179.5(7) . . . . ?
C12 C13 C8 C9 -1.2(12) . . . . ?
C12 C13 N2 Ni1 174.9(7) . . . . ?
C12 C13 N2 C14 -4.2(13) . . . . ?
C12 C11 C10 C9 -1.3(14) . . . . ?
C15 N3 C19 C18 2.9(12) . . . . ?
C15 C16 C17 C18 -1.3(14) . . . . ?
C15 C14 N2 Ni1 2.7(10) . . . . ?
C15 C14 N2 C13 -178.2(7) . . . . ?
C13 C12 C11 C10 1.3(13) . . . . ?
C13 C8 C9 C10 1.2(13) . . . . ?
C7 N1 C8 C13 -163.9(8) . . . . ?
C7 N1 C8 C9 18.0(13) . . . . ?
C5 C4 C3 C2 -1.8(12) . . . . ?
C5 C4 C24 C25 -135.2(9) . . . . ?
C5 C4 C24 C27 -11.3(12) . . . . ?
C5 C4 C24 C26 107.5(10) . . . . ?
C6 C1 C2 C3 5.7(11) . . . . ?
C6 C1 C2 C20 -174.6(7) . . . . ?
C8 N1 C7 O2 12.6(13) . . . . ?
C8 N1 C7 C6 -165.7(7) . . . . ?
C8 C13 N2 Ni1 -4.8(9) . . . . ?
C8 C13 N2 C14 176.1(8) . . . . ?
C17 C16 C15 N3 2.9(14) . . . . ?
C17 C16 C15 C14 -176.3(8) . . . . ?
N2 Ni1 N1 C7 162.1(7) . . . . ?
N2 Ni1 N1 C8 -5.4(6) . . . . ?
N2 C13 C8 N1 0.2(10) . . . . ?
N2 C13 C8 C9 178.5(7) . . . . ?
C24 C4 C3 C2 177.2(7) . . . . ?
C24 C4 C5 C6 -176.6(7) . . . . ?
C11 C12 C13 C8 0.0(13) . . . . ?
C11 C12 C13 N2 -179.7(8) . . . . ?
C11 C10 C9 C8 0.0(14) . . . . ?
